data_2017065
loop_
_publ_author_name
'Kumarasinghe, Isuru R.'
'Hruby, Victor J.'
'Nichol, Gary S.'

_publ_section_title
;
 3-[5-(4-Chlorophenyl)-1-(4-methoxyphenyl)-1<i>H</i>-pyrazol-3-yl]propionic
 acid and the corresponding methyl ester
;
_journal_coeditor_code SK3306
_journal_issue 4
_journal_name_full 'Acta Crystallographica Section C'
_journal_page_first o163
_journal_page_last o166
_journal_paper_doi 10.1107/S010827010900941X
_journal_volume 65
_journal_year 2009
_chemical_formula_iupac 'C19 H17 Cl N2 O3'
_chemical_formula_moiety 'C19 H17 Cl N2 O3'
_chemical_formula_sum 'C19 H17 Cl N2 O3'
_chemical_formula_weight 356.80
_chemical_name_systematic
;3-[5-(4-Chlorophenyl)-1-(4-methoxyphenyl)-1<i>H</i>-pyrazol-3-yl]propionic
 acid
;
_space_group_IT_number 2
_symmetry_cell_setting triclinic
_symmetry_space_group_name_Hall '-P 1'
_symmetry_space_group_name_H-M 'P -1'
_atom_sites_solution_hydrogens difmap
_atom_sites_solution_primary direct
_atom_sites_solution_secondary difmap
_audit_creation_method SHELXL-97
_cell_angle_alpha 103.733(3)
_cell_angle_beta 96.928(3)
_cell_angle_gamma 98.459(3)
_cell_formula_units_Z 4
_cell_length_a 9.131(2)
_cell_length_b 13.759(3)
_cell_length_c 14.264(3)
_cell_measurement_reflns_used 5841
_cell_measurement_temperature 150(2)
_cell_measurement_theta_max 28.00
_cell_measurement_theta_min 2.40
_cell_volume 1699.2(6)
_computing_cell_refinement 'SAINT (Bruker, 2007)'
_computing_data_collection 'APEX2 (Bruker, 2007)'
_computing_data_reduction 'SAINT (Bruker, 2007)'
_computing_molecular_graphics
;
DIAMOND (Brandenburg & Putz, 1999) and Mercury (Version 2.2; Macrae
<i>et al.</i>,  2008)
;
_computing_publication_material
;
SHELXTL (Sheldrick, 2008), publCIF (Westrip, 2008) and local
programs
;
_computing_structure_refinement 'SHELXTL (Sheldrick, 2008)'
_computing_structure_solution 'SHELXTL (Sheldrick, 2008)'
_diffrn_ambient_temperature 150(2)
_diffrn_measured_fraction_theta_full 0.990
_diffrn_measured_fraction_theta_max 0.976
_diffrn_measurement_device_type 'Bruker APEXII CCD diffractometer'
_diffrn_measurement_method 'thin-slice \w scans'
_diffrn_radiation_monochromator graphite
_diffrn_radiation_source 'sealed tube'
_diffrn_radiation_type MoK\a
_diffrn_radiation_wavelength 0.71073
_diffrn_reflns_av_R_equivalents 0.0246
_diffrn_reflns_av_sigmaI/netI 0.0351
_diffrn_reflns_limit_h_max 12
_diffrn_reflns_limit_h_min -12
_diffrn_reflns_limit_k_max 18
_diffrn_reflns_limit_k_min -18
_diffrn_reflns_limit_l_max 18
_diffrn_reflns_limit_l_min -18
_diffrn_reflns_number 19183
_diffrn_reflns_theta_full 26.00
_diffrn_reflns_theta_max 28.26
_diffrn_reflns_theta_min 2.29
_exptl_absorpt_coefficient_mu 0.246
_exptl_absorpt_correction_T_max 0.9735
_exptl_absorpt_correction_T_min 0.9155
_exptl_absorpt_correction_type multi-scan
_exptl_absorpt_process_details '(SADABS; Sheldrick, 1996)'
_exptl_crystal_colour colourless
_exptl_crystal_density_diffrn 1.395
_exptl_crystal_density_method 'not measured'
_exptl_crystal_description block
_exptl_crystal_F_000 744
_exptl_crystal_size_max 0.32
_exptl_crystal_size_mid 0.21
_exptl_crystal_size_min 0.11
_refine_diff_density_max 0.522
_refine_diff_density_min -0.322
_refine_ls_extinction_method none
_refine_ls_goodness_of_fit_ref 1.070
_refine_ls_hydrogen_treatment mixed
_refine_ls_matrix_type full
_refine_ls_number_parameters 461
_refine_ls_number_reflns 8218
_refine_ls_number_restraints 0
_refine_ls_restrained_S_all 1.070
_refine_ls_R_factor_all 0.0601
_refine_ls_R_factor_gt 0.0426
_refine_ls_shift/su_max 0.001
_refine_ls_shift/su_mean 0.000
_refine_ls_structure_factor_coef Fsqd
_refine_ls_weighting_details 'calc w=1/[\s^2^(Fo^2^)+(0.0500P)^2^+0.4502P] where P=(Fo^2^+2Fc^2^)/3'
_refine_ls_weighting_scheme calc
_refine_ls_wR_factor_gt 0.1053
_refine_ls_wR_factor_ref 0.1148
_reflns_number_gt 6174
_reflns_number_total 8218
_reflns_threshold_expression I>2\s(I)
_cod_data_source_file sk3306.cif
_cod_data_source_block I
_cod_database_code 2017065
_cod_database_fobs_code 2017065

loop_
_symmetry_equiv_pos_as_xyz
'x, y, z'
'-x, -y, -z'

loop_
_atom_site_type_symbol
_atom_site_label
_atom_site_fract_x
_atom_site_fract_y
_atom_site_fract_z
_atom_site_U_iso_or_equiv
_atom_site_adp_type
_atom_site_calc_flag
_atom_site_refinement_flags
_atom_site_occupancy
_atom_site_disorder_assembly
_atom_site_disorder_group
Cl Cl1 -0.27614(5) -0.31833(3) 0.67484(4) 0.04131(13) Uani d . 1 . .
O O1 0.04617(17) 0.19973(11) 1.08923(9) 0.0449(3) Uani d . 1 . .
O O2 0.62247(16) 0.45259(9) 0.56095(10) 0.0405(3) Uani d . 1 . .
H H2O 0.689(3) 0.479(2) 0.5275(19) 0.074(8) Uiso d . 1 . .
O O3 0.63158(14) 0.30375(9) 0.45893(9) 0.0337(3) Uani d . 1 . .
N N1 0.31218(15) 0.19334(10) 0.69068(10) 0.0255(3) Uani d . 1 . .
N N2 0.21733(15) 0.12475(10) 0.72088(10) 0.0244(3) Uani d . 1 . .
C C1 0.31393(18) 0.14856(12) 0.59717(11) 0.0244(3) Uani d . 1 . .
C C2 0.22024(18) 0.05316(12) 0.56672(12) 0.0262(3) Uani d . 1 . .
H H2 0.2024 0.0073 0.5035 0.031 Uiso calc R 1 . .
C C3 0.15901(17) 0.03923(11) 0.64726(11) 0.0234(3) Uani d . 1 . .
C C4 0.18565(17) 0.14963(12) 0.81879(11) 0.0234(3) Uani d . 1 . .
C C5 0.19647(19) 0.08145(13) 0.87649(13) 0.0300(4) Uani d . 1 . .
H H5 0.2357 0.0215 0.8538 0.036 Uiso calc R 1 . .
C C6 0.1502(2) 0.10115(14) 0.96662(13) 0.0339(4) Uani d . 1 . .
H H6 0.1559 0.0540 1.0054 0.041 Uiso calc R 1 . .
C C7 0.09518(19) 0.18974(14) 1.00096(12) 0.0304(4) Uani d . 1 . .
C C8 0.0912(2) 0.25997(13) 0.94570(12) 0.0304(4) Uani d . 1 . .
H H8 0.0583 0.3221 0.9702 0.036 Uiso calc R 1 . .
C C9 0.13575(19) 0.23892(12) 0.85421(12) 0.0285(4) Uani d . 1 . .
H H9 0.1317 0.2865 0.8158 0.034 Uiso calc R 1 . .
C C10 -0.0173(2) 0.28677(17) 1.12500(14) 0.0452(5) Uani d . 1 . .
H H10A 0.0596 0.3482 1.1384 0.068 Uiso calc R 1 . .
H H10B -0.0555 0.2820 1.1854 0.068 Uiso calc R 1 . .
H H10C -0.0999 0.2902 1.0759 0.068 Uiso calc R 1 . .
C C11 0.41458(19) 0.19607(12) 0.53809(12) 0.0278(4) Uani d . 1 . .
H H11A 0.3594 0.1847 0.4711 0.033 Uiso calc R 1 . .
H H11B 0.5022 0.1616 0.5329 0.033 Uiso calc R 1 . .
C C12 0.4701(2) 0.30929(12) 0.58101(13) 0.0311(4) Uani d . 1 . .
H H12A 0.3834 0.3448 0.5800 0.037 Uiso calc R 1 . .
H H12B 0.5167 0.3215 0.6501 0.037 Uiso calc R 1 . .
C C13 0.58203(19) 0.35346(12) 0.52660(13) 0.0284(4) Uani d . 1 . .
C C14 0.05165(17) -0.04738(12) 0.65634(12) 0.0236(3) Uani d . 1 . .
C C15 0.06232(19) -0.14580(12) 0.60665(12) 0.0293(4) Uani d . 1 . .
H H15 0.1400 -0.1557 0.5686 0.035 Uiso calc R 1 . .
C C16 -0.0378(2) -0.22898(13) 0.61177(12) 0.0306(4) Uani d . 1 . .
H H16 -0.0305 -0.2956 0.5769 0.037 Uiso calc R 1 . .
C C17 -0.14897(18) -0.21383(12) 0.66846(12) 0.0275(4) Uani d . 1 . .
C C18 -0.16246(18) -0.11766(13) 0.71918(13) 0.0294(4) Uani d . 1 . .
H H18 -0.2384 -0.1086 0.7588 0.035 Uiso calc R 1 . .
C C19 -0.06361(18) -0.03486(12) 0.71130(12) 0.0274(4) Uani d . 1 . .
H H19 -0.0744 0.0318 0.7439 0.033 Uiso calc R 1 . .
Cl Cl51 1.58948(6) 1.16094(4) 0.16067(5) 0.05287(16) Uani d . 1 . .
O O51 1.40228(16) 0.51734(10) -0.16297(9) 0.0411(3) Uani d . 1 . .
O O52 0.79956(16) 0.38456(9) 0.34517(10) 0.0391(3) Uani d . 1 . .
H H52O 0.747(3) 0.357(2) 0.379(2) 0.076(9) Uiso d . 1 . .
O O53 0.82523(16) 0.52788(9) 0.46318(10) 0.0414(3) Uani d . 1 . .
N N51 1.15524(15) 0.62669(10) 0.23265(10) 0.0275(3) Uani d . 1 . .
N N52 1.24349(15) 0.69184(10) 0.19441(10) 0.0257(3) Uani d . 1 . .
C C51 1.12167(18) 0.68508(12) 0.31247(12) 0.0269(3) Uani d . 1 . .
C C52 1.18747(19) 0.78708(12) 0.32632(12) 0.0279(4) Uani d . 1 . .
H H52 1.1807 0.8430 0.3785 0.034 Uiso calc R 1 . .
C C53 1.26365(18) 0.79014(12) 0.24948(12) 0.0248(3) Uani d . 1 . .
C C54 1.29342(18) 0.64860(12) 0.10536(11) 0.0239(3) Uani d . 1 . .
C C55 1.19538(19) 0.57000(12) 0.03676(12) 0.0289(4) Uani d . 1 . .
H H55 1.0997 0.5456 0.0507 0.035 Uiso calc R 1 . .
C C56 1.2366(2) 0.52766(13) -0.05103(13) 0.0317(4) Uani d . 1 . .
H H56 1.1695 0.4736 -0.0975 0.038 Uiso calc R 1 . .
C C57 1.3759(2) 0.56322(12) -0.07252(12) 0.0300(4) Uani d . 1 . .
C C58 1.4763(2) 0.63996(13) -0.00270(13) 0.0318(4) Uani d . 1 . .
H H58 1.5725 0.6638 -0.0163 0.038 Uiso calc R 1 . .
C C59 1.43537(19) 0.68140(13) 0.08681(12) 0.0285(4) Uani d . 1 . .
H H59 1.5046 0.7322 0.1353 0.034 Uiso calc R 1 . .
C C60 1.5382(2) 0.55308(15) -0.19046(15) 0.0435(5) Uani d . 1 . .
H H60A 1.5470 0.6260 -0.1859 0.065 Uiso calc R 1 . .
H H60B 1.5407 0.5163 -0.2579 0.065 Uiso calc R 1 . .
H H60C 1.6219 0.5420 -0.1468 0.065 Uiso calc R 1 . .
C C61 1.0217(2) 0.63930(12) 0.37321(12) 0.0292(4) Uani d . 1 . .
H H61A 0.9365 0.6759 0.3806 0.035 Uiso calc R 1 . .
H H61B 1.0790 0.6489 0.4393 0.035 Uiso calc R 1 . .
C C62 0.9610(2) 0.52670(13) 0.32904(13) 0.0325(4) Uani d . 1 . .
H H62A 0.9081 0.5169 0.2618 0.039 Uiso calc R 1 . .
H H62B 1.0463 0.4898 0.3246 0.039 Uiso calc R 1 . .
C C63 0.85545(19) 0.48111(12) 0.38645(12) 0.0283(4) Uani d . 1 . .
C C64 1.34394(18) 0.87970(12) 0.22497(12) 0.0247(3) Uani d . 1 . .
C C65 1.32780(19) 0.89161(13) 0.13001(12) 0.0280(4) Uani d . 1 . .
H H65 1.2646 0.8403 0.0786 0.034 Uiso calc R 1 . .
C C66 1.4031(2) 0.97761(13) 0.10989(14) 0.0324(4) Uani d . 1 . .
H H66 1.3925 0.9850 0.0450 0.039 Uiso calc R 1 . .
C C67 1.49379(19) 1.05237(13) 0.18537(14) 0.0320(4) Uani d . 1 . .
C C68 1.50994(19) 1.04394(13) 0.28041(14) 0.0319(4) Uani d . 1 . .
H H68 1.5717 1.0962 0.3318 0.038 Uiso calc R 1 . .
C C69 1.43416(18) 0.95756(12) 0.29928(13) 0.0275(3) Uani d . 1 . .
H H69 1.4440 0.9513 0.3645 0.033 Uiso calc R 1 . .

loop_
_atom_site_aniso_label
_atom_site_aniso_U_11
_atom_site_aniso_U_22
_atom_site_aniso_U_33
_atom_site_aniso_U_12
_atom_site_aniso_U_13
_atom_site_aniso_U_23
Cl1 0.0426(3) 0.0347(2) 0.0434(3) -0.01198(19) 0.0146(2) 0.0117(2)
O1 0.0635(9) 0.0533(8) 0.0291(7) 0.0250(7) 0.0201(6) 0.0174(6)
O2 0.0536(8) 0.0235(6) 0.0442(8) -0.0064(6) 0.0284(7) 0.0064(5)
O3 0.0410(7) 0.0271(6) 0.0335(7) -0.0018(5) 0.0178(6) 0.0078(5)
N1 0.0275(7) 0.0233(7) 0.0256(7) -0.0024(5) 0.0076(6) 0.0086(5)
N2 0.0269(7) 0.0224(6) 0.0234(7) -0.0007(5) 0.0081(5) 0.0063(5)
C1 0.0280(8) 0.0232(8) 0.0224(8) 0.0009(6) 0.0060(6) 0.0079(6)
C2 0.0309(9) 0.0231(8) 0.0229(8) -0.0011(6) 0.0063(6) 0.0051(6)
C3 0.0241(8) 0.0213(7) 0.0242(8) 0.0012(6) 0.0049(6) 0.0062(6)
C4 0.0218(7) 0.0257(8) 0.0218(8) -0.0006(6) 0.0050(6) 0.0065(6)
C5 0.0312(9) 0.0331(9) 0.0312(9) 0.0123(7) 0.0096(7) 0.0127(7)
C6 0.0393(10) 0.0407(10) 0.0307(10) 0.0139(8) 0.0114(8) 0.0198(8)
C7 0.0320(9) 0.0393(10) 0.0225(9) 0.0073(7) 0.0083(7) 0.0106(7)
C8 0.0380(9) 0.0255(8) 0.0267(9) 0.0057(7) 0.0075(7) 0.0039(7)
C9 0.0357(9) 0.0233(8) 0.0266(9) 0.0012(7) 0.0066(7) 0.0082(6)
C10 0.0539(12) 0.0585(13) 0.0282(10) 0.0207(10) 0.0190(9) 0.0088(9)
C11 0.0340(9) 0.0263(8) 0.0226(8) -0.0029(7) 0.0074(7) 0.0093(6)
C12 0.0365(9) 0.0250(8) 0.0330(9) -0.0011(7) 0.0159(7) 0.0091(7)
C13 0.0300(9) 0.0254(8) 0.0300(9) -0.0016(7) 0.0082(7) 0.0102(7)
C14 0.0243(8) 0.0229(8) 0.0238(8) 0.0011(6) 0.0055(6) 0.0079(6)
C15 0.0335(9) 0.0266(8) 0.0281(9) 0.0010(7) 0.0150(7) 0.0055(7)
C16 0.0398(10) 0.0225(8) 0.0279(9) -0.0009(7) 0.0137(7) 0.0034(7)
C17 0.0278(8) 0.0269(8) 0.0273(9) -0.0043(6) 0.0068(7) 0.0103(7)
C18 0.0229(8) 0.0319(9) 0.0342(9) 0.0025(7) 0.0111(7) 0.0084(7)
C19 0.0240(8) 0.0238(8) 0.0338(9) 0.0036(6) 0.0082(7) 0.0049(7)
Cl51 0.0598(3) 0.0331(3) 0.0746(4) 0.0013(2) 0.0337(3) 0.0242(2)
O51 0.0538(8) 0.0369(7) 0.0337(7) 0.0048(6) 0.0231(6) 0.0055(6)
O52 0.0520(8) 0.0266(6) 0.0360(7) -0.0085(6) 0.0214(6) 0.0052(5)
O53 0.0556(8) 0.0281(6) 0.0391(8) -0.0069(6) 0.0288(6) 0.0043(5)
N51 0.0294(7) 0.0269(7) 0.0266(7) -0.0031(6) 0.0101(6) 0.0097(6)
N52 0.0261(7) 0.0265(7) 0.0247(7) -0.0019(5) 0.0091(5) 0.0085(5)
C51 0.0281(8) 0.0287(8) 0.0249(8) 0.0012(7) 0.0079(6) 0.0093(7)
C52 0.0319(9) 0.0273(8) 0.0248(9) 0.0018(7) 0.0101(7) 0.0066(7)
C53 0.0249(8) 0.0245(8) 0.0259(8) 0.0016(6) 0.0066(6) 0.0088(6)
C54 0.0270(8) 0.0221(7) 0.0223(8) 0.0006(6) 0.0059(6) 0.0064(6)
C55 0.0284(9) 0.0283(8) 0.0281(9) -0.0026(7) 0.0069(7) 0.0073(7)
C56 0.0379(10) 0.0254(8) 0.0285(9) -0.0014(7) 0.0061(7) 0.0048(7)
C57 0.0431(10) 0.0260(8) 0.0242(9) 0.0097(7) 0.0122(7) 0.0077(7)
C58 0.0317(9) 0.0314(9) 0.0351(10) 0.0051(7) 0.0143(7) 0.0101(7)
C59 0.0269(8) 0.0275(8) 0.0279(9) -0.0017(7) 0.0060(7) 0.0040(7)
C60 0.0593(13) 0.0417(11) 0.0395(11) 0.0142(9) 0.0365(10) 0.0122(9)
C61 0.0341(9) 0.0280(8) 0.0269(9) 0.0000(7) 0.0147(7) 0.0081(7)
C62 0.0419(10) 0.0292(9) 0.0253(9) -0.0044(7) 0.0153(7) 0.0071(7)
C63 0.0324(9) 0.0265(8) 0.0264(9) 0.0001(7) 0.0090(7) 0.0090(7)
C64 0.0240(8) 0.0240(8) 0.0302(9) 0.0058(6) 0.0113(6) 0.0105(6)
C65 0.0288(8) 0.0298(8) 0.0279(9) 0.0052(7) 0.0104(7) 0.0097(7)
C66 0.0366(10) 0.0361(9) 0.0350(10) 0.0136(8) 0.0192(8) 0.0187(8)
C67 0.0302(9) 0.0251(8) 0.0490(11) 0.0078(7) 0.0212(8) 0.0165(8)
C68 0.0288(9) 0.0264(8) 0.0411(10) 0.0036(7) 0.0094(7) 0.0086(7)
C69 0.0285(8) 0.0266(8) 0.0290(9) 0.0049(7) 0.0068(7) 0.0090(7)

loop_
_atom_type_symbol
_atom_type_description
_atom_type_scat_dispersion_real
_atom_type_scat_dispersion_imag
_atom_type_scat_source
C C 0.0033 0.0016 'International Tables Vol C Tables 4.2.6.8 and 6.1.1.4'
H H 0.0000 0.0000 'International Tables Vol C Tables 4.2.6.8 and 6.1.1.4'
N N 0.0061 0.0033 'International Tables Vol C Tables 4.2.6.8 and 6.1.1.4'
O O 0.0106 0.0060 'International Tables Vol C Tables 4.2.6.8 and 6.1.1.4'
Cl Cl 0.1484 0.1585 'International Tables Vol C Tables 4.2.6.8 and 6.1.1.4'

loop_
_geom_angle_atom_site_label_1
_geom_angle_atom_site_label_2
_geom_angle_atom_site_label_3
_geom_angle_site_symmetry_1
_geom_angle_site_symmetry_3
_geom_angle
_geom_angle_publ_flag
C7 O1 C10 . . 117.50(15) ?
H2O O2 C13 . . 111.6(16) ?
N2 N1 C1 . . 104.60(12) ?
N1 N2 C3 . . 111.96(13) ?
N1 N2 C4 . . 119.75(12) ?
C3 N2 C4 . . 128.23(13) ?
N1 C1 C2 . . 111.54(14) ?
N1 C1 C11 . . 121.68(14) ?
C2 C1 C11 . . 126.66(14) ?
C1 C2 H2 . . 127.1 ?
C1 C2 C3 . . 105.87(14) ?
H2 C2 C3 . . 127.1 ?
N2 C3 C2 . . 106.02(13) ?
N2 C3 C14 . . 124.92(14) ?
C2 C3 C14 . . 129.06(14) ?
N2 C4 C5 . . 120.45(14) ?
N2 C4 C9 . . 119.76(14) ?
C5 C4 C9 . . 119.68(15) ?
C4 C5 H5 . . 120.0 ?
C4 C5 C6 . . 119.95(16) ?
H5 C5 C6 . . 120.0 ?
C5 C6 H6 . . 119.9 ?
C5 C6 C7 . . 120.27(16) ?
H6 C6 C7 . . 119.9 ?
O1 C7 C6 . . 115.56(15) ?
O1 C7 C8 . . 124.64(16) ?
C6 C7 C8 . . 119.79(16) ?
C7 C8 H8 . . 120.2 ?
C7 C8 C9 . . 119.62(16) ?
H8 C8 C9 . . 120.2 ?
C4 C9 C8 . . 120.57(16) ?
C4 C9 H9 . . 119.7 ?
C8 C9 H9 . . 119.7 ?
O1 C10 H10A . . 109.5 ?
O1 C10 H10B . . 109.5 ?
O1 C10 H10C . . 109.5 ?
H10A C10 H10B . . 109.5 ?
H10A C10 H10C . . 109.5 ?
H10B C10 H10C . . 109.5 ?
C1 C11 H11A . . 108.9 ?
C1 C11 H11B . . 108.9 ?
C1 C11 C12 . . 113.55(14) ?
H11A C11 H11B . . 107.7 ?
H11A C11 C12 . . 108.9 ?
H11B C11 C12 . . 108.9 ?
C11 C12 H12A . . 109.0 ?
C11 C12 H12B . . 109.0 ?
C11 C12 C13 . . 112.79(14) ?
H12A C12 H12B . . 107.8 ?
H12A C12 C13 . . 109.0 ?
H12B C12 C13 . . 109.0 ?
O2 C13 O3 . . 123.46(15) ?
O2 C13 C12 . . 112.14(15) ?
O3 C13 C12 . . 124.40(15) ?
C3 C14 C15 . . 119.34(14) ?
C3 C14 C19 . . 122.32(14) ?
C15 C14 C19 . . 118.33(14) ?
C14 C15 H15 . . 119.4 ?
C14 C15 C16 . . 121.17(15) ?
H15 C15 C16 . . 119.4 ?
C15 C16 H16 . . 120.5 ?
C15 C16 C17 . . 118.91(15) ?
H16 C16 C17 . . 120.5 ?
Cl1 C17 C16 . . 119.15(13) ?
Cl1 C17 C18 . . 119.27(13) ?
C16 C17 C18 . . 121.57(15) ?
C17 C18 H18 . . 120.6 ?
C17 C18 C19 . . 118.83(15) ?
H18 C18 C19 . . 120.6 ?
C14 C19 C18 . . 121.15(15) ?
C14 C19 H19 . . 119.4 ?
C18 C19 H19 . . 119.4 ?
C57 O51 C60 . . 117.74(15) ?
H52O O52 C63 . . 113.1(19) ?
N52 N51 C51 . . 105.06(13) ?
N51 N52 C53 . . 111.68(13) ?
N51 N52 C54 . . 116.90(13) ?
C53 N52 C54 . . 131.39(13) ?
N51 C51 C52 . . 111.09(14) ?
N51 C51 C61 . . 120.17(14) ?
C52 C51 C61 . . 128.72(15) ?
C51 C52 H52 . . 126.9 ?
C51 C52 C53 . . 106.29(14) ?
H52 C52 C53 . . 126.9 ?
N52 C53 C52 . . 105.87(14) ?
N52 C53 C64 . . 125.40(14) ?
C52 C53 C64 . . 128.63(15) ?
N52 C54 C55 . . 117.81(14) ?
N52 C54 C59 . . 122.19(14) ?
C55 C54 C59 . . 119.99(15) ?
C54 C55 H55 . . 120.0 ?
C54 C55 C56 . . 120.04(15) ?
H55 C55 C56 . . 120.0 ?
C55 C56 H56 . . 119.7 ?
C55 C56 C57 . . 120.53(16) ?
H56 C56 C57 . . 119.7 ?
O51 C57 C56 . . 115.14(15) ?
O51 C57 C58 . . 125.30(16) ?
C56 C57 C58 . . 119.56(15) ?
C57 C58 H58 . . 120.1 ?
C57 C58 C59 . . 119.76(16) ?
H58 C58 C59 . . 120.1 ?
C54 C59 C58 . . 119.99(15) ?
C54 C59 H59 . . 120.0 ?
C58 C59 H59 . . 120.0 ?
O51 C60 H60A . . 109.5 ?
O51 C60 H60B . . 109.5 ?
O51 C60 H60C . . 109.5 ?
H60A C60 H60B . . 109.5 ?
H60A C60 H60C . . 109.5 ?
H60B C60 H60C . . 109.5 ?
C51 C61 H61A . . 109.0 ?
C51 C61 H61B . . 109.0 ?
C51 C61 C62 . . 112.94(14) ?
H61A C61 H61B . . 107.8 ?
H61A C61 C62 . . 109.0 ?
H61B C61 C62 . . 109.0 ?
C61 C62 H62A . . 108.9 ?
C61 C62 H62B . . 108.9 ?
C61 C62 C63 . . 113.51(14) ?
H62A C62 H62B . . 107.7 ?
H62A C62 C63 . . 108.9 ?
H62B C62 C63 . . 108.9 ?
O52 C63 O53 . . 123.44(15) ?
O52 C63 C62 . . 112.68(14) ?
O53 C63 C62 . . 123.88(15) ?
C53 C64 C65 . . 122.27(15) ?
C53 C64 C69 . . 119.37(15) ?
C65 C64 C69 . . 118.30(15) ?
C64 C65 H65 . . 119.6 ?
C64 C65 C66 . . 120.72(16) ?
H65 C65 C66 . . 119.6 ?
C65 C66 H66 . . 120.4 ?
C65 C66 C67 . . 119.22(17) ?
H66 C66 C67 . . 120.4 ?
Cl51 C67 C66 . . 119.55(14) ?
Cl51 C67 C68 . . 118.90(14) ?
C66 C67 C68 . . 121.55(16) ?
C67 C68 H68 . . 120.7 ?
C67 C68 C69 . . 118.53(17) ?
H68 C68 C69 . . 120.7 ?
C64 C69 C68 . . 121.65(16) ?
C64 C69 H69 . . 119.2 ?
C68 C69 H69 . . 119.2 ?

loop_
_geom_bond_atom_site_label_1
_geom_bond_atom_site_label_2
_geom_bond_site_symmetry_2
_geom_bond_distance
_geom_bond_publ_flag
Cl1 C17 . 1.7379(16) ?
O1 C7 . 1.370(2) ?
O1 C10 . 1.420(2) ?
O2 H2O . 0.90(3) ?
O2 C13 . 1.314(2) ?
O3 C13 . 1.220(2) ?
N1 N2 . 1.3671(18) ?
N1 C1 . 1.333(2) ?
N2 C3 . 1.366(2) ?
N2 C4 . 1.432(2) ?
C1 C2 . 1.397(2) ?
C1 C11 . 1.501(2) ?
C2 H2 . 0.950 ?
C2 C3 . 1.377(2) ?
C3 C14 . 1.469(2) ?
C4 C5 . 1.393(2) ?
C4 C9 . 1.378(2) ?
C5 H5 . 0.950 ?
C5 C6 . 1.380(2) ?
C6 H6 . 0.950 ?
C6 C7 . 1.391(2) ?
C7 C8 . 1.386(2) ?
C8 H8 . 0.950 ?
C8 C9 . 1.391(2) ?
C9 H9 . 0.950 ?
C10 H10A . 0.980 ?
C10 H10B . 0.980 ?
C10 H10C . 0.980 ?
C11 H11A . 0.990 ?
C11 H11B . 0.990 ?
C11 C12 . 1.516(2) ?
C12 H12A . 0.990 ?
C12 H12B . 0.990 ?
C12 C13 . 1.500(2) ?
C14 C15 . 1.395(2) ?
C14 C19 . 1.393(2) ?
C15 H15 . 0.950 ?
C15 C16 . 1.378(2) ?
C16 H16 . 0.950 ?
C16 C17 . 1.381(2) ?
C17 C18 . 1.380(2) ?
C18 H18 . 0.950 ?
C18 C19 . 1.381(2) ?
C19 H19 . 0.950 ?
Cl51 C67 . 1.7490(17) ?
O51 C57 . 1.362(2) ?
O51 C60 . 1.402(2) ?
O52 H52O . 0.84(3) ?
O52 C63 . 1.315(2) ?
O53 C63 . 1.216(2) ?
N51 N52 . 1.3696(18) ?
N51 C51 . 1.326(2) ?
N52 C53 . 1.367(2) ?
N52 C54 . 1.427(2) ?
C51 C52 . 1.400(2) ?
C51 C61 . 1.504(2) ?
C52 H52 . 0.950 ?
C52 C53 . 1.373(2) ?
C53 C64 . 1.476(2) ?
C54 C55 . 1.389(2) ?
C54 C59 . 1.386(2) ?
C55 H55 . 0.950 ?
C55 C56 . 1.372(2) ?
C56 H56 . 0.950 ?
C56 C57 . 1.391(2) ?
C57 C58 . 1.394(2) ?
C58 H58 . 0.950 ?
C58 C59 . 1.388(2) ?
C59 H59 . 0.950 ?
C60 H60A . 0.980 ?
C60 H60B . 0.980 ?
C60 H60C . 0.980 ?
C61 H61A . 0.990 ?
C61 H61B . 0.990 ?
C61 C62 . 1.518(2) ?
C62 H62A . 0.990 ?
C62 H62B . 0.990 ?
C62 C63 . 1.500(2) ?
C64 C65 . 1.396(2) ?
C64 C69 . 1.393(2) ?
C65 H65 . 0.950 ?
C65 C66 . 1.387(2) ?
C66 H66 . 0.950 ?
C66 C67 . 1.382(3) ?
C67 C68 . 1.380(3) ?
C68 H68 . 0.950 ?
C68 C69 . 1.385(2) ?
C69 H69 . 0.950 ?

loop_
_geom_hbond_atom_site_label_D
_geom_hbond_atom_site_label_H
_geom_hbond_atom_site_label_A
_geom_hbond_site_symmetry_A
_geom_hbond_distance_DH
_geom_hbond_distance_HA
_geom_hbond_distance_DA
_geom_hbond_angle_DHA
_geom_hbond_publ_flag
O2 H2O O53 . 0.90(3) 1.78(3) 2.6815(18) 178(3) y
O52 H52O O3 . 0.84(3) 1.84(3) 2.6790(18) 177(3) y

loop_
_geom_torsion_atom_site_label_1
_geom_torsion_atom_site_label_2
_geom_torsion_atom_site_label_3
_geom_torsion_atom_site_label_4
_geom_torsion_site_symmetry_1
_geom_torsion_site_symmetry_2
_geom_torsion_site_symmetry_3
_geom_torsion_site_symmetry_4
_geom_torsion
_geom_torsion_publ_flag
C1 N1 N2 C3 . . . . -0.89(18) ?
C1 N1 N2 C4 . . . . -178.32(14) ?
N2 N1 C1 C2 . . . . 0.83(18) ?
N2 N1 C1 C11 . . . . -175.47(14) ?
N1 C1 C2 C3 . . . . -0.5(2) ?
C11 C1 C2 C3 . . . . 175.59(16) ?
N1 N2 C3 C2 . . . . 0.61(18) ?
N1 N2 C3 C14 . . . . -178.85(14) ?
C4 N2 C3 C2 . . . . 177.77(15) ?
C4 N2 C3 C14 . . . . -1.7(3) ?
C1 C2 C3 N2 . . . . -0.08(18) ?
C1 C2 C3 C14 . . . . 179.35(16) ?
N1 N2 C4 C5 . . . . -130.75(16) ?
N1 N2 C4 C9 . . . . 53.0(2) ?
C3 N2 C4 C5 . . . . 52.3(2) ?
C3 N2 C4 C9 . . . . -123.94(18) ?
N2 C4 C5 C6 . . . . -172.97(16) ?
C9 C4 C5 C6 . . . . 3.3(3) ?
C4 C5 C6 C7 . . . . -1.2(3) ?
C10 O1 C7 C6 . . . . -177.16(17) ?
C10 O1 C7 C8 . . . . 2.0(3) ?
C5 C6 C7 O1 . . . . 177.24(17) ?
C5 C6 C7 C8 . . . . -2.0(3) ?
O1 C7 C8 C9 . . . . -176.12(17) ?
C6 C7 C8 C9 . . . . 3.0(3) ?
N2 C4 C9 C8 . . . . 174.04(15) ?
C5 C4 C9 C8 . . . . -2.2(2) ?
C7 C8 C9 C4 . . . . -0.9(3) ?
N1 C1 C11 C12 . . . . -19.4(2) ?
C2 C1 C11 C12 . . . . 164.86(17) ?
C1 C11 C12 C13 . . . . 174.43(15) ?
C11 C12 C13 O2 . . . . 176.23(16) ?
C11 C12 C13 O3 . . . . -4.4(3) ?
N2 C3 C14 C15 . . . . -143.44(17) ?
N2 C3 C14 C19 . . . . 38.1(2) ?
C2 C3 C14 C15 . . . . 37.2(3) ?
C2 C3 C14 C19 . . . . -141.24(18) ?
C3 C14 C15 C16 . . . . -178.80(16) ?
C19 C14 C15 C16 . . . . -0.3(3) ?
C14 C15 C16 C17 . . . . -0.9(3) ?
C15 C16 C17 Cl1 . . . . 179.73(14) ?
C15 C16 C17 C18 . . . . 0.5(3) ?
Cl1 C17 C18 C19 . . . . -178.08(13) ?
C16 C17 C18 C19 . . . . 1.1(3) ?
C17 C18 C19 C14 . . . . -2.4(3) ?
C3 C14 C19 C18 . . . . -179.55(16) ?
C15 C14 C19 C18 . . . . 2.0(3) ?
C51 N51 N52 C53 . . . . -0.54(18) ?
C51 N51 N52 C54 . . . . -178.54(14) ?
N52 N51 C51 C52 . . . . -0.13(19) ?
N52 N51 C51 C61 . . . . 178.58(15) ?
N51 C51 C52 C53 . . . . 0.7(2) ?
C61 C51 C52 C53 . . . . -177.84(17) ?
N51 N52 C53 C52 . . . . 0.99(19) ?
N51 N52 C53 C64 . . . . -175.58(15) ?
C54 N52 C53 C52 . . . . 178.62(16) ?
C54 N52 C53 C64 . . . . 2.1(3) ?
C51 C52 C53 N52 . . . . -1.00(19) ?
C51 C52 C53 C64 . . . . 175.41(16) ?
N51 N52 C54 C55 . . . . 36.4(2) ?
N51 N52 C54 C59 . . . . -142.53(16) ?
C53 N52 C54 C55 . . . . -141.13(18) ?
C53 N52 C54 C59 . . . . 39.9(3) ?
N52 C54 C55 C56 . . . . 178.33(15) ?
C59 C54 C55 C56 . . . . -2.7(3) ?
C54 C55 C56 C57 . . . . -0.4(3) ?
C60 O51 C57 C56 . . . . 177.24(16) ?
C60 O51 C57 C58 . . . . -3.3(3) ?
C55 C56 C57 O51 . . . . -178.10(16) ?
C55 C56 C57 C58 . . . . 2.4(3) ?
O51 C57 C58 C59 . . . . 179.35(16) ?
C56 C57 C58 C59 . . . . -1.2(3) ?
N52 C54 C59 C58 . . . . -177.20(16) ?
C55 C54 C59 C58 . . . . 3.9(3) ?
C57 C58 C59 C54 . . . . -1.9(3) ?
N51 C51 C61 C62 . . . . -3.8(2) ?
C52 C51 C61 C62 . . . . 174.66(18) ?
C51 C61 C62 C63 . . . . -177.32(15) ?
C61 C62 C63 O52 . . . . 177.55(16) ?
C61 C62 C63 O53 . . . . -2.9(3) ?
N52 C53 C64 C65 . . . . 41.4(2) ?
N52 C53 C64 C69 . . . . -141.46(17) ?
C52 C53 C64 C65 . . . . -134.38(19) ?
C52 C53 C64 C69 . . . . 42.8(2) ?
C53 C64 C65 C66 . . . . 178.92(15) ?
C69 C64 C65 C66 . . . . 1.7(2) ?
C64 C65 C66 C67 . . . . -0.6(2) ?
C65 C66 C67 Cl51 . . . . 179.87(13) ?
C65 C66 C67 C68 . . . . -0.7(3) ?
Cl51 C67 C68 C69 . . . . -179.79(13) ?
C66 C67 C68 C69 . . . . 0.8(3) ?
C67 C68 C69 C64 . . . . 0.5(3) ?
C53 C64 C69 C68 . . . . -178.95(15) ?
C65 C64 C69 C68 . . . . -1.7(2) ?
